data_2227107
loop_
_publ_author_name
'Wang, Na'
'Wu, Yi-Zhou'
'Lin, Qiu-Yue'

_publ_section_title
;
 Tris(2-amino-1,3-thiazole-\k<i>N</i>^3^)(7-oxabicyclo[2.2.1]heptane-2,3-dicarboxylato-\k^3^<i>O</i>^2^,<i>O</i>^3^,<i>O</i>^7^)cadmium(II)
 dihydrate
;
_journal_coeditor_code WM2366
_journal_issue 8
_journal_name_full 'Acta Crystallographica Section E'
_journal_page_first m961
_journal_page_last m962
_journal_paper_doi 10.1107/S1600536810027170
_journal_volume 66
_journal_year 2010
_chemical_formula_iupac '[Cd (C8 H8 O5) (C3 H4 N2 S)3], 2H2 O'
_chemical_formula_moiety 'C17 H20 Cd N6 O5 S3, 2(H2 O)'
_chemical_formula_sum 'C17 H24 Cd N6 O7 S3'
_chemical_formula_weight 633.00
_chemical_name_systematic
;
Tris(2-amino-1,3-thiazole-\k<i>N</i>^3^)(7-oxabicyclo[2.2.1]heptane-2,3-
dicarboxylato-\k^3^<i>O</i>^2^,<i>O</i>^3^,<i>O</i>^7^)cadmium(II) dihydrate
;
_space_group_IT_number 14
_symmetry_cell_setting monoclinic
_symmetry_space_group_name_Hall '-P 2ybc'
_symmetry_space_group_name_H-M 'P 1 21/c 1'
_atom_sites_solution_hydrogens geom
_atom_sites_solution_primary direct
_atom_sites_solution_secondary difmap
_audit_creation_method SHELXL-97
_cell_angle_alpha 90.00
_cell_angle_beta 101.980(2)
_cell_angle_gamma 90.00
_cell_formula_units_Z 4
_cell_length_a 9.6457(3)
_cell_length_b 9.9255(3)
_cell_length_c 25.4653(9)
_cell_measurement_reflns_used 1039
_cell_measurement_temperature 296(2)
_cell_measurement_theta_max 27.57
_cell_measurement_theta_min 1.63
_cell_volume 2384.91(13)
_computing_cell_refinement 'SAINT (Bruker, 2006)'
_computing_data_collection 'APEX2 (Bruker, 2006)'
_computing_data_reduction 'SAINT (Bruker, 2006)'
_computing_molecular_graphics 'SHELXTL (Sheldrick, 2008)'
_computing_publication_material 'SHELXL97 (Sheldrick, 2008)'
_computing_structure_refinement 'SHELXL97 (Sheldrick, 2008)'
_computing_structure_solution 'SHELXS97 (Sheldrick, 2008)'
_diffrn_ambient_temperature 296(2)
_diffrn_measured_fraction_theta_full 0.995
_diffrn_measured_fraction_theta_max 0.995
_diffrn_measurement_device_type 'Bruker APEXII area-detector'
_diffrn_measurement_method '\f- and \w-scans'
_diffrn_radiation_monochromator graphite
_diffrn_radiation_source 'fine-focus sealed tube'
_diffrn_radiation_type MoK\a
_diffrn_radiation_wavelength 0.71073
_diffrn_reflns_av_R_equivalents 0.1000
_diffrn_reflns_av_sigmaI/netI 0.1327
_diffrn_reflns_limit_h_max 12
_diffrn_reflns_limit_h_min -12
_diffrn_reflns_limit_k_max 11
_diffrn_reflns_limit_k_min -12
_diffrn_reflns_limit_l_max 33
_diffrn_reflns_limit_l_min -32
_diffrn_reflns_number 19757
_diffrn_reflns_theta_full 27.57
_diffrn_reflns_theta_max 27.57
_diffrn_reflns_theta_min 1.63
_diffrn_standards_number 0
_exptl_absorpt_coefficient_mu 1.230
_exptl_absorpt_correction_T_max .95
_exptl_absorpt_correction_T_min .90
_exptl_absorpt_correction_type multi-scan
_exptl_absorpt_process_details '(SADABS; Sheldrick, 1996)'
_exptl_crystal_colour colorless
_exptl_crystal_density_diffrn 1.763
_exptl_crystal_density_method 'not measured'
_exptl_crystal_description block
_exptl_crystal_F_000 1280
_exptl_crystal_size_max .084
_exptl_crystal_size_mid .077
_exptl_crystal_size_min .044
_refine_diff_density_max 0.803
_refine_diff_density_min -0.688
_refine_ls_extinction_method none
_refine_ls_goodness_of_fit_ref 1.013
_refine_ls_hydrogen_treatment mixed
_refine_ls_matrix_type full
_refine_ls_number_parameters 319
_refine_ls_number_reflns 5480
_refine_ls_number_restraints 6
_refine_ls_restrained_S_all 1.013
_refine_ls_R_factor_gt 0.0570
_refine_ls_shift/su_max 0.000
_refine_ls_shift/su_mean 0.000
_refine_ls_structure_factor_coef Fsqd
_refine_ls_weighting_details 'calc w=1/[\s^2^(Fo^2^)+(0.0267P)^2^+0.0000P] where P=(Fo^2^+2Fc^2^)/3'
_refine_ls_weighting_scheme calc
_refine_ls_wR_factor_gt 0.0957
_refine_ls_wR_factor_ref 0.1188
_reflns_number_gt 2777
_reflns_number_total 5480
_reflns_threshold_expression I>2\s(I)
_cod_data_source_file wm2366.cif
_cod_data_source_block I
_cod_original_sg_symbol_H-M 'P 21/c'
_cod_database_code 2227107
_cod_database_fobs_code 2227107

loop_
_symmetry_equiv_pos_as_xyz
'x, y, z'
'-x, y+1/2, -z+1/2'
'-x, -y, -z'
'x, -y-1/2, z-1/2'

loop_
_atom_site_type_symbol
_atom_site_label
_atom_site_fract_x
_atom_site_fract_y
_atom_site_fract_z
_atom_site_U_iso_or_equiv
_atom_site_adp_type
_atom_site_calc_flag
_atom_site_refinement_flags
_atom_site_occupancy
_atom_site_disorder_assembly
_atom_site_disorder_group
Cd Cd1 0.30795(4) 0.70542(5) 0.098525(16) 0.03617(15) Uani d . 1 . .
S S1 0.40386(19) 0.91245(19) -0.06279(6) 0.0540(5) Uani d . 1 . .
S S2 0.07421(19) 0.28302(19) 0.04108(8) 0.0595(5) Uani d . 1 . .
S S3 0.8009(2) 0.5619(2) 0.15111(8) 0.0719(6) Uani d . 1 . .
O O1 0.4020(4) 0.9069(4) 0.15068(14) 0.0396(10) Uani d . 1 . .
O O2 0.1101(4) 0.8429(4) 0.08458(15) 0.0445(11) Uani d . 1 . .
O O3 -0.0541(4) 0.9542(5) 0.11418(16) 0.0617(14) Uani d . 1 . .
O O4 0.2421(5) 0.6604(4) 0.17721(17) 0.0540(12) Uani d . 1 . .
O O5 0.1018(5) 0.7150(5) 0.23232(19) 0.0780(16) Uani d . 1 . .
N N1 0.1977(5) 0.9502(5) -0.00787(19) 0.0523(15) Uani d . 1 . .
H H1A 0.1565 0.9321 0.0182 0.063 Uiso d R 1 . .
H H1B 0.1637 1.0115 -0.0308 0.063 Uiso d R 1 . .
N N2 0.3724(5) 0.7869(5) 0.02228(18) 0.0393(12) Uani d . 1 . .
N N3 0.1366(5) 0.4106(5) 0.1357(2) 0.0573(16) Uani d . 1 . .
H H3B 0.1682 0.4755 0.1573 0.069 Uiso d R 1 . .
H H3C 0.0938 0.3437 0.1467 0.069 Uiso d R 1 . .
N N4 0.2092(5) 0.5071(5) 0.06150(18) 0.0398(12) Uani d . 1 . .
N N5 0.6828(6) 0.8058(6) 0.1457(3) 0.086(2) Uani d . 1 . .
H H5B 0.6122 0.8606 0.1404 0.104 Uiso d R 1 . .
H H5C 0.7680 0.8364 0.1540 0.104 Uiso d R 1 . .
N N6 0.5362(5) 0.6186(5) 0.12915(18) 0.0429(13) Uani d . 1 . .
C C1 0.1932(7) 0.7435(7) 0.2067(2) 0.0464(18) Uani d . 1 . .
C C2 0.0712(7) 0.9216(6) 0.1179(2) 0.0381(15) Uani d . 1 . .
C C3 0.2499(6) 0.8860(7) 0.2105(2) 0.0426(16) Uani d . 1 . .
H H3A 0.2369 0.9256 0.2444 0.051 Uiso calc R 1 . .
C C4 0.1826(6) 0.9839(6) 0.1628(2) 0.0401(15) Uani d . 1 . .
H H4A 0.1420 1.0626 0.1774 0.048 Uiso calc R 1 . .
C C5 0.4063(6) 0.8950(7) 0.2080(2) 0.0450(17) Uani d . 1 . .
H H5A 0.4625 0.8183 0.2248 0.054 Uiso calc R 1 . .
C C6 0.3141(6) 1.0263(6) 0.1430(2) 0.0442(16) Uani d . 1 . .
H H6A 0.2937 1.0590 0.1059 0.053 Uiso calc R 1 . .
C C7 0.4675(8) 1.0305(8) 0.2285(3) 0.069(2) Uani d . 1 . .
H H7A 0.5701 1.0302 0.2344 0.083 Uiso calc R 1 . .
H H7B 0.4391 1.0553 0.2615 0.083 Uiso calc R 1 . .
C C8 0.4029(7) 1.1250(7) 0.1828(3) 0.061(2) Uani d . 1 . .
H H8A 0.4753 1.1685 0.1674 0.073 Uiso calc R 1 . .
H H8B 0.3440 1.1933 0.1945 0.073 Uiso calc R 1 . .
C C9 0.3141(6) 0.8822(6) -0.0122(2) 0.0368(15) Uani d . 1 . .
C C10 0.5278(7) 0.7915(7) -0.0356(2) 0.0503(17) Uani d . 1 . .
H H10A 0.6070 0.7679 -0.0492 0.060 Uiso calc R 1 . .
C C11 0.4922(6) 0.7378(6) 0.0074(2) 0.0449(17) Uani d . 1 . .
H H11A 0.5460 0.6696 0.0268 0.054 Uiso calc R 1 . .
C C12 0.1458(6) 0.4122(7) 0.0845(3) 0.0451(16) Uani d . 1 . .
C C13 0.1311(7) 0.3632(7) -0.0100(3) 0.0530(18) Uani d . 1 . .
H H13A 0.1162 0.3322 -0.0452 0.064 Uiso calc R 1 . .
C C14 0.2003(6) 0.4769(7) 0.0078(2) 0.0462(17) Uani d . 1 . .
H H14A 0.2400 0.5323 -0.0146 0.055 Uiso calc R 1 . .
C C15 0.6606(7) 0.6740(7) 0.1417(2) 0.0463(18) Uani d . 1 . .
C C16 0.6826(8) 0.4331(8) 0.1364(3) 0.074(2) Uani d . 1 . .
H H16A 0.7062 0.3425 0.1352 0.088 Uiso calc R 1 . .
C C17 0.5514(8) 0.4817(8) 0.1269(3) 0.064(2) Uani d . 1 . .
H H17A 0.4731 0.4250 0.1190 0.076 Uiso calc R 1 . .
O O1W 0.9253(5) 0.2156(5) 0.15966(19) 0.0631(13) Uani d D 1 . .
H H1 0.922(8) 0.211(6) 0.1930(10) 0.095 Uiso d D 1 . .
H H2 0.926(8) 0.134(3) 0.150(2) 0.095 Uiso d D 1 . .
O O2W 0.1155(7) 0.4230(9) 0.2567(3) 0.134(3) Uani d D 1 . .
H H3 0.031(5) 0.395(10) 0.257(5) 0.200 Uiso d D 1 . .
H H4 0.101(11) 0.503(6) 0.242(5) 0.200 Uiso d D 1 . .

loop_
_atom_site_aniso_label
_atom_site_aniso_U_11
_atom_site_aniso_U_22
_atom_site_aniso_U_33
_atom_site_aniso_U_12
_atom_site_aniso_U_13
_atom_site_aniso_U_23
Cd1 0.0370(3) 0.0329(3) 0.0398(2) 0.0016(2) 0.01077(17) -0.0009(2)
S1 0.0660(12) 0.0542(13) 0.0446(10) -0.0029(10) 0.0177(9) 0.0082(9)
S2 0.0546(11) 0.0365(12) 0.0867(13) -0.0082(9) 0.0132(10) -0.0094(10)
S3 0.0458(12) 0.0877(18) 0.0809(14) 0.0263(11) 0.0097(10) 0.0158(12)
O1 0.041(3) 0.037(3) 0.038(2) 0.001(2) 0.0041(18) 0.004(2)
O2 0.042(3) 0.043(3) 0.046(2) 0.006(2) 0.004(2) -0.011(2)
O3 0.038(3) 0.080(4) 0.061(3) 0.024(3) -0.004(2) -0.011(3)
O4 0.068(3) 0.041(3) 0.059(3) -0.004(2) 0.029(2) 0.002(2)
O5 0.088(4) 0.076(4) 0.088(4) -0.015(3) 0.060(3) -0.012(3)
N1 0.055(4) 0.052(4) 0.049(3) 0.013(3) 0.009(3) 0.013(3)
N2 0.046(3) 0.032(3) 0.040(3) 0.004(3) 0.009(2) 0.000(3)
N3 0.078(4) 0.040(4) 0.062(4) -0.014(3) 0.033(3) 0.000(3)
N4 0.042(3) 0.034(3) 0.046(3) 0.000(2) 0.013(2) -0.001(3)
N5 0.032(3) 0.055(5) 0.167(7) -0.012(3) 0.007(4) 0.022(5)
N6 0.047(4) 0.034(4) 0.047(3) 0.007(3) 0.008(2) -0.002(3)
C1 0.040(4) 0.062(6) 0.037(4) 0.001(3) 0.008(3) -0.001(3)
C2 0.044(4) 0.028(4) 0.039(4) 0.003(3) 0.002(3) 0.003(3)
C3 0.047(4) 0.045(5) 0.035(3) 0.000(3) 0.007(3) -0.008(3)
C4 0.036(4) 0.038(4) 0.046(4) 0.007(3) 0.009(3) -0.011(3)
C5 0.043(4) 0.051(5) 0.035(3) 0.000(3) -0.006(3) -0.003(3)
C6 0.043(4) 0.026(4) 0.058(4) -0.001(3) -0.002(3) 0.002(3)
C7 0.068(5) 0.074(6) 0.056(4) -0.006(4) -0.011(4) -0.013(4)
C8 0.057(5) 0.041(5) 0.077(5) -0.011(4) 0.000(4) -0.013(4)
C9 0.043(4) 0.030(4) 0.036(3) -0.003(3) 0.006(3) -0.003(3)
C10 0.058(4) 0.050(5) 0.048(4) 0.007(4) 0.024(3) 0.004(4)
C11 0.046(4) 0.041(5) 0.054(4) 0.001(3) 0.025(3) -0.002(3)
C12 0.039(4) 0.039(5) 0.056(4) 0.002(3) 0.007(3) 0.000(3)
C13 0.052(4) 0.049(5) 0.056(4) -0.010(4) 0.006(3) -0.013(4)
C14 0.049(4) 0.047(5) 0.043(4) -0.001(3) 0.012(3) 0.001(3)
C15 0.035(4) 0.048(5) 0.058(4) 0.008(3) 0.013(3) 0.017(4)
C16 0.066(6) 0.058(6) 0.087(6) 0.021(5) -0.005(4) -0.016(4)
C17 0.049(5) 0.054(6) 0.079(5) 0.005(4) -0.006(4) -0.009(4)
O1W 0.073(3) 0.048(3) 0.073(3) 0.014(3) 0.024(3) 0.001(3)
O2W 0.116(6) 0.159(8) 0.120(5) -0.020(5) 0.011(5) 0.032(5)

loop_
_atom_type_symbol
_atom_type_description
_atom_type_scat_dispersion_real
_atom_type_scat_dispersion_imag
_atom_type_scat_source
C C 0.0033 0.0016 'International Tables Vol C Tables 4.2.6.8 and 6.1.1.4'
H H 0.0000 0.0000 'International Tables Vol C Tables 4.2.6.8 and 6.1.1.4'
Cd Cd -0.8075 1.2024 'International Tables Vol C Tables 4.2.6.8 and 6.1.1.4'
N N 0.0061 0.0033 'International Tables Vol C Tables 4.2.6.8 and 6.1.1.4'
O O 0.0106 0.0060 'International Tables Vol C Tables 4.2.6.8 and 6.1.1.4'
S S 0.1246 0.1234 'International Tables Vol C Tables 4.2.6.8 and 6.1.1.4'

loop_
_geom_angle_atom_site_label_1
_geom_angle_atom_site_label_2
_geom_angle_atom_site_label_3
_geom_angle_site_symmetry_1
_geom_angle_site_symmetry_3
_geom_angle
_geom_angle_publ_flag
O4 Cd1 N4 . . 91.47(16) ?
O4 Cd1 N2 . . 170.80(16) ?
N4 Cd1 N2 . . 96.67(17) ?
O4 Cd1 O2 . . 83.02(15) ?
N4 Cd1 O2 . . 100.56(15) ?
N2 Cd1 O2 . . 91.26(16) ?
O4 Cd1 N6 . . 92.84(16) ?
N4 Cd1 N6 . . 95.89(18) ?
N2 Cd1 N6 . . 90.59(17) ?
O2 Cd1 N6 . . 163.12(16) ?
O4 Cd1 O1 . . 79.80(14) ?
N4 Cd1 O1 . . 171.27(14) ?
N2 Cd1 O1 . . 92.05(14) ?
O2 Cd1 O1 . . 78.69(13) ?
N6 Cd1 O1 . . 84.48(15) ?
C9 S1 C10 . . 89.6(3) ?
C13 S2 C12 . . 89.6(3) ?
C16 S3 C15 . . 89.0(4) ?
C6 O1 C5 . . 95.5(4) ?
C6 O1 Cd1 . . 116.9(3) ?
C5 O1 Cd1 . . 113.9(3) ?
C2 O2 Cd1 . . 127.7(4) ?
C1 O4 Cd1 . . 126.9(4) ?
C9 N1 H1A . . 119.3 ?
C9 N1 H1B . . 120.7 ?
H1A N1 H1B . . 120.0 ?
C9 N2 C11 . . 109.5(5) ?
C9 N2 Cd1 . . 130.8(4) ?
C11 N2 Cd1 . . 119.7(4) ?
C12 N3 H3B . . 122.2 ?
C12 N3 H3C . . 117.7 ?
H3B N3 H3C . . 120.0 ?
C12 N4 C14 . . 110.1(5) ?
C12 N4 Cd1 . . 128.1(4) ?
C14 N4 Cd1 . . 121.7(4) ?
C15 N5 H5B . . 120.1 ?
C15 N5 H5C . . 119.9 ?
H5B N5 H5C . . 120.0 ?
C15 N6 C17 . . 109.2(6) ?
C15 N6 Cd1 . . 133.1(4) ?
C17 N6 Cd1 . . 116.9(4) ?
O5 C1 O4 . . 123.9(7) ?
O5 C1 C3 . . 118.0(6) ?
O4 C1 C3 . . 118.1(6) ?
O3 C2 O2 . . 122.1(5) ?
O3 C2 C4 . . 118.5(5) ?
O2 C2 C4 . . 119.4(5) ?
C1 C3 C5 . . 113.5(5) ?
C1 C3 C4 . . 116.0(5) ?
C5 C3 C4 . . 100.6(5) ?
C1 C3 H3A . . 108.8 ?
C5 C3 H3A . . 108.8 ?
C4 C3 H3A . . 108.8 ?
C6 C4 C2 . . 111.7(5) ?
C6 C4 C3 . . 100.7(4) ?
C2 C4 C3 . . 116.0(5) ?
C6 C4 H4A . . 109.4 ?
C2 C4 H4A . . 109.4 ?
C3 C4 H4A . . 109.4 ?
O1 C5 C7 . . 101.5(5) ?
O1 C5 C3 . . 102.9(4) ?
C7 C5 C3 . . 110.8(6) ?
O1 C5 H5A . . 113.5 ?
C7 C5 H5A . . 113.5 ?
C3 C5 H5A . . 113.5 ?
O1 C6 C4 . . 103.6(5) ?
O1 C6 C8 . . 101.7(5) ?
C4 C6 C8 . . 110.3(5) ?
O1 C6 H6A . . 113.4 ?
C4 C6 H6A . . 113.4 ?
C8 C6 H6A . . 113.4 ?
C5 C7 C8 . . 102.5(5) ?
C5 C7 H7A . . 111.3 ?
C8 C7 H7A . . 111.3 ?
C5 C7 H7B . . 111.3 ?
C8 C7 H7B . . 111.3 ?
H7A C7 H7B . . 109.2 ?
C7 C8 C6 . . 101.2(5) ?
C7 C8 H8A . . 111.5 ?
C6 C8 H8A . . 111.5 ?
C7 C8 H8B . . 111.5 ?
C6 C8 H8B . . 111.5 ?
H8A C8 H8B . . 109.4 ?
N2 C9 N1 . . 123.5(5) ?
N2 C9 S1 . . 114.1(5) ?
N1 C9 S1 . . 122.4(5) ?
C11 C10 S1 . . 109.4(5) ?
C11 C10 H10A . . 125.3 ?
S1 C10 H10A . . 125.3 ?
C10 C11 N2 . . 117.4(6) ?
C10 C11 H11A . . 121.3 ?
N2 C11 H11A . . 121.3 ?
N4 C12 N3 . . 125.1(6) ?
N4 C12 S2 . . 113.7(5) ?
N3 C12 S2 . . 121.2(5) ?
C14 C13 S2 . . 110.6(5) ?
C14 C13 H13A . . 124.7 ?
S2 C13 H13A . . 124.7 ?
C13 C14 N4 . . 116.1(6) ?
C13 C14 H14A . . 122.0 ?
N4 C14 H14A . . 122.0 ?
N6 C15 N5 . . 124.2(6) ?
N6 C15 S3 . . 114.7(5) ?
N5 C15 S3 . . 121.0(5) ?
C17 C16 S3 . . 109.7(6) ?
C17 C16 H16A . . 125.1 ?
S3 C16 H16A . . 125.1 ?
C16 C17 N6 . . 117.3(7) ?
C16 C17 H17A . . 121.3 ?
N6 C17 H17A . . 121.3 ?
H1 O1W H2 . . 104(3) ?
H3 O2W H4 . . 103(10) ?

loop_
_geom_bond_atom_site_label_1
_geom_bond_atom_site_label_2
_geom_bond_site_symmetry_2
_geom_bond_distance
_geom_bond_publ_flag
Cd1 O4 . 2.268(4) y
Cd1 N4 . 2.302(5) y
Cd1 N2 . 2.305(5) y
Cd1 O2 . 2.312(4) y
Cd1 N6 . 2.341(5) y
Cd1 O1 . 2.467(4) y
S1 C9 . 1.721(6) ?
S1 C10 . 1.734(6) ?
S2 C13 . 1.709(7) ?
S2 C12 . 1.740(6) ?
S3 C16 . 1.702(8) ?
S3 C15 . 1.730(6) ?
O1 C6 . 1.446(6) ?
O1 C5 . 1.457(6) ?
O2 C2 . 1.268(6) ?
O3 C2 . 1.235(6) ?
O4 C1 . 1.270(7) ?
O5 C1 . 1.233(7) ?
N1 C9 . 1.335(7) ?
N1 H1A . 0.8599 ?
N1 H1B . 0.8601 ?
N2 C9 . 1.332(7) ?
N2 C11 . 1.378(7) ?
N3 C12 . 1.325(7) ?
N3 H3B . 0.8600 ?
N3 H3C . 0.8600 ?
N4 C12 . 1.323(7) ?
N4 C14 . 1.385(7) ?
N5 C15 . 1.325(8) ?
N5 H5B . 0.8600 ?
N5 H5C . 0.8601 ?
N6 C15 . 1.299(7) ?
N6 C17 . 1.369(8) ?
C1 C3 . 1.513(9) ?
C2 C4 . 1.528(8) ?
C3 C5 . 1.526(8) ?
C3 C4 . 1.585(8) ?
C3 H3A . 0.9800 ?
C4 C6 . 1.520(8) ?
C4 H4A . 0.9800 ?
C5 C7 . 1.517(9) ?
C5 H5A . 0.9800 ?
C6 C8 . 1.536(8) ?
C6 H6A . 0.9800 ?
C7 C8 . 1.524(9) ?
C7 H7A . 0.9700 ?
C7 H7B . 0.9700 ?
C8 H8A . 0.9700 ?
C8 H8B . 0.9700 ?
C10 C11 . 1.327(8) ?
C10 H10A . 0.9300 ?
C11 H11A . 0.9300 ?
C13 C14 . 1.342(8) ?
C13 H13A . 0.9300 ?
C14 H14A . 0.9300 ?
C16 C17 . 1.328(9) ?
C16 H16A . 0.9300 ?
C17 H17A . 0.9300 ?
O1W H1 . 0.855(19) ?
O1W H2 . 0.849(19) ?
O2W H3 . 0.86(6) ?
O2W H4 . 0.88(7) ?

loop_
_geom_hbond_atom_site_label_D
_geom_hbond_atom_site_label_H
_geom_hbond_atom_site_label_A
_geom_hbond_site_symmetry_A
_geom_hbond_distance_DH
_geom_hbond_distance_HA
_geom_hbond_distance_DA
_geom_hbond_angle_DHA
N1 H1A O2 . 0.86 2.04 2.867(6) 161.1
N1 H1B O3 3_575 0.86 2.19 2.931(6) 143.9
N3 H3B O4 . 0.86 2.00 2.803(7) 155.7
N3 H3C O1W 1_455 0.86 2.14 2.965(7) 160.1
N5 H5B O1 . 0.86 2.15 2.917(7) 148.6
N5 H5C O3 1_655 0.86 2.46 3.177(7) 141.0
N5 H5C O2W 2_655 0.86 2.47 3.052(9) 125.3
O1W H1 O5 2_645 0.855(19) 1.97(2) 2.817(6) 174(7)
O1W H2 O3 1_645 0.849(19) 2.03(2) 2.865(6) 168(6)
O2W H3 O5 2_545 0.86(6) 2.25(6) 2.996(9) 145(9)
O2W H4 O5 . 0.88(7) 2.12(4) 2.962(10) 162(12)

loop_
_geom_torsion_atom_site_label_1
_geom_torsion_atom_site_label_2
_geom_torsion_atom_site_label_3
_geom_torsion_atom_site_label_4
_geom_torsion_site_symmetry_1
_geom_torsion_site_symmetry_2
_geom_torsion_site_symmetry_3
_geom_torsion_site_symmetry_4
_geom_torsion
_geom_torsion_publ_flag
O4 Cd1 O1 C6 . . . . -96.4(4) ?
N2 Cd1 O1 C6 . . . . 79.4(4) ?
O2 Cd1 O1 C6 . . . . -11.5(4) ?
N6 Cd1 O1 C6 . . . . 169.7(4) ?
O4 Cd1 O1 C5 . . . . 13.7(3) ?
N2 Cd1 O1 C5 . . . . -170.6(3) ?
O2 Cd1 O1 C5 . . . . 98.5(3) ?
N6 Cd1 O1 C5 . . . . -80.2(3) ?
O4 Cd1 O2 C2 . . . . 43.2(5) ?
N4 Cd1 O2 C2 . . . . 133.4(5) ?
N2 Cd1 O2 C2 . . . . -129.6(5) ?
N6 Cd1 O2 C2 . . . . -33.4(8) ?
O1 Cd1 O2 C2 . . . . -37.7(5) ?
N4 Cd1 O4 C1 . . . . -139.6(5) ?
O2 Cd1 O4 C1 . . . . -39.2(5) ?
N6 Cd1 O4 C1 . . . . 124.4(5) ?
O1 Cd1 O4 C1 . . . . 40.5(5) ?
N4 Cd1 N2 C9 . . . . 103.8(5) ?
O2 Cd1 N2 C9 . . . . 3.0(5) ?
N6 Cd1 N2 C9 . . . . -160.3(5) ?
O1 Cd1 N2 C9 . . . . -75.8(5) ?
N4 Cd1 N2 C11 . . . . -78.4(4) ?
O2 Cd1 N2 C11 . . . . -179.2(4) ?
N6 Cd1 N2 C11 . . . . 17.6(4) ?
O1 Cd1 N2 C11 . . . . 102.1(4) ?
O4 Cd1 N4 C12 . . . . -1.8(5) ?
N2 Cd1 N4 C12 . . . . -177.5(5) ?
O2 Cd1 N4 C12 . . . . -85.0(5) ?
N6 Cd1 N4 C12 . . . . 91.2(5) ?
O4 Cd1 N4 C14 . . . . 173.2(4) ?
N2 Cd1 N4 C14 . . . . -2.5(4) ?
O2 Cd1 N4 C14 . . . . 90.0(4) ?
N6 Cd1 N4 C14 . . . . -93.8(4) ?
O4 Cd1 N6 C15 . . . . -109.7(5) ?
N4 Cd1 N6 C15 . . . . 158.5(5) ?
N2 Cd1 N6 C15 . . . . 61.7(6) ?
O2 Cd1 N6 C15 . . . . -34.5(9) ?
O1 Cd1 N6 C15 . . . . -30.3(5) ?
O4 Cd1 N6 C17 . . . . 81.7(4) ?
N4 Cd1 N6 C17 . . . . -10.0(5) ?
N2 Cd1 N6 C17 . . . . -106.8(4) ?
O2 Cd1 N6 C17 . . . . 156.9(5) ?
O1 Cd1 N6 C17 . . . . 161.2(4) ?
Cd1 O4 C1 O5 . . . . 144.3(5) ?
Cd1 O4 C1 C3 . . . . -35.5(8) ?
Cd1 O2 C2 O3 . . . . -154.3(4) ?
Cd1 O2 C2 C4 . . . . 28.5(8) ?
O5 C1 C3 C5 . . . . 145.8(6) ?
O4 C1 C3 C5 . . . . -34.4(7) ?
O5 C1 C3 C4 . . . . -98.4(7) ?
O4 C1 C3 C4 . . . . 81.4(7) ?
O3 C2 C4 C6 . . . . -137.0(6) ?
O2 C2 C4 C6 . . . . 40.3(7) ?
O3 C2 C4 C3 . . . . 108.4(6) ?
O2 C2 C4 C3 . . . . -74.4(7) ?
C1 C3 C4 C6 . . . . -122.3(5) ?
C5 C3 C4 C6 . . . . 0.7(6) ?
C1 C3 C4 C2 . . . . -1.6(8) ?
C5 C3 C4 C2 . . . . 121.4(5) ?
C6 O1 C5 C7 . . . . -57.5(5) ?
Cd1 O1 C5 C7 . . . . 179.9(4) ?
C6 O1 C5 C3 . . . . 57.3(5) ?
Cd1 O1 C5 C3 . . . . -65.4(5) ?
C1 C3 C5 O1 . . . . 89.2(6) ?
C4 C3 C5 O1 . . . . -35.5(6) ?
C1 C3 C5 C7 . . . . -163.0(5) ?
C4 C3 C5 C7 . . . . 72.4(6) ?
C5 O1 C6 C4 . . . . -57.1(5) ?
Cd1 O1 C6 C4 . . . . 63.2(5) ?
C5 O1 C6 C8 . . . . 57.4(5) ?
Cd1 O1 C6 C8 . . . . 177.8(3) ?
C2 C4 C6 O1 . . . . -89.0(5) ?
C3 C4 C6 O1 . . . . 34.7(5) ?
C2 C4 C6 C8 . . . . 162.8(5) ?
C3 C4 C6 C8 . . . . -73.5(6) ?
O1 C5 C7 C8 . . . . 35.3(6) ?
C3 C5 C7 C8 . . . . -73.4(6) ?
C5 C7 C8 C6 . . . . -0.1(7) ?
O1 C6 C8 C7 . . . . -35.5(6) ?
C4 C6 C8 C7 . . . . 74.0(6) ?
C11 N2 C9 N1 . . . . -179.0(5) ?
Cd1 N2 C9 N1 . . . . -0.9(9) ?
C11 N2 C9 S1 . . . . 0.1(6) ?
Cd1 N2 C9 S1 . . . . 178.1(3) ?
C10 S1 C9 N2 . . . . -0.6(5) ?
C10 S1 C9 N1 . . . . 178.4(5) ?
C9 S1 C10 C11 . . . . 1.0(5) ?
S1 C10 C11 N2 . . . . -1.2(7) ?
C9 N2 C11 C10 . . . . 0.7(8) ?
Cd1 N2 C11 C10 . . . . -177.5(4) ?
C14 N4 C12 N3 . . . . 179.4(6) ?
Cd1 N4 C12 N3 . . . . -5.1(9) ?
C14 N4 C12 S2 . . . . 0.2(7) ?
Cd1 N4 C12 S2 . . . . 175.7(2) ?
C13 S2 C12 N4 . . . . -0.8(5) ?
C13 S2 C12 N3 . . . . -180.0(5) ?
C12 S2 C13 C14 . . . . 1.1(5) ?
S2 C13 C14 N4 . . . . -1.2(7) ?
C12 N4 C14 C13 . . . . 0.6(8) ?
Cd1 N4 C14 C13 . . . . -175.2(4) ?
C17 N6 C15 N5 . . . . 178.0(6) ?
Cd1 N6 C15 N5 . . . . 8.8(10) ?
C17 N6 C15 S3 . . . . 0.1(7) ?
Cd1 N6 C15 S3 . . . . -169.1(3) ?
C16 S3 C15 N6 . . . . 0.6(5) ?
C16 S3 C15 N5 . . . . -177.3(6) ?
C15 S3 C16 C17 . . . . -1.2(6) ?
S3 C16 C17 N6 . . . . 1.5(8) ?
C15 N6 C17 C16 . . . . -1.1(9) ?
Cd1 N6 C17 C16 . . . . 170.1(5) ?
